data_7206050
loop_
_publ_author_name
'Zhu, Lingyan'
'Agarwal, Arun'
'Lai, Jinfeng'
'Al-Kaysi, Rabih O.'
'Tham, Fook S.'
'Ghaddar, Tarek'
'Mueller, Leonard'
'Bardeen, Christopher J.'

_publ_section_title
;
 Solid-state photochemical and photomechanical properties of molecular
 crystal nanorods composed of anthracene ester derivatives
;
_journal_issue 17
_journal_name_full 'Journal of Materials Chemistry'
_journal_page_first 6258
_journal_paper_doi 10.1039/c1jm10228a
_journal_volume 21
_journal_year 2011
_chemical_formula_sum 'C17 H14 O2'
_chemical_formula_weight 250.28
_chemical_name_systematic
;
?
;
_space_group_IT_number 33
_symmetry_cell_setting orthorhombic
_symmetry_space_group_name_Hall 'P 2c -2n'
_symmetry_space_group_name_H-M 'P n a 21'
_atom_sites_solution_hydrogens geom
_atom_sites_solution_primary direct
_atom_sites_solution_secondary difmap
_audit_creation_method SHELXL-97
_cell_angle_alpha 90.00
_cell_angle_beta 90.00
_cell_angle_gamma 90.00
_cell_formula_units_Z 4
_cell_length_a 8.5056(7)
_cell_length_b 10.1688(8)
_cell_length_c 14.4684(12)
_cell_measurement_reflns_used 7559
_cell_measurement_temperature 100(2)
_cell_measurement_theta_max 31.02
_cell_measurement_theta_min 2.45
_cell_volume 1251.40(18)
_computing_cell_refinement 'Bruker SAINT'
_computing_data_collection 'Bruker APEX2'
_computing_data_reduction 'Bruker SAINT'
_computing_molecular_graphics 'Bruker SHELXTL'
_computing_publication_material 'Bruker SHELXTL'
_computing_structure_refinement 'SHELXL-97 (Sheldrick, 2008)'
_computing_structure_solution 'SHELXS-97 (Sheldrick, 2008)'
_diffrn_ambient_temperature 100(2)
_diffrn_measured_fraction_theta_full 0.999
_diffrn_measured_fraction_theta_max 0.999
_diffrn_measurement_device_type 'Bruker APEX-II CCD'
_diffrn_measurement_method '\f and \w scans'
_diffrn_radiation_monochromator graphite
_diffrn_radiation_source 'Normal-focus sealed tube'
_diffrn_radiation_type MoK\a
_diffrn_radiation_wavelength 0.71073
_diffrn_reflns_av_R_equivalents 0.0249
_diffrn_reflns_av_sigmaI/netI 0.0188
_diffrn_reflns_limit_h_max 11
_diffrn_reflns_limit_h_min -11
_diffrn_reflns_limit_k_max 14
_diffrn_reflns_limit_k_min -14
_diffrn_reflns_limit_l_max 20
_diffrn_reflns_limit_l_min -20
_diffrn_reflns_number 17886
_diffrn_reflns_theta_full 30.02
_diffrn_reflns_theta_max 30.02
_diffrn_reflns_theta_min 2.45
_exptl_absorpt_coefficient_mu 0.086
_exptl_absorpt_correction_T_max 0.9823
_exptl_absorpt_correction_T_min 0.9502
_exptl_absorpt_correction_type multi-scan
_exptl_absorpt_process_details 'Bruker SADABS'
_exptl_crystal_colour colourless
_exptl_crystal_density_diffrn 1.328
_exptl_crystal_density_meas ?
_exptl_crystal_density_method 'not measured'
_exptl_crystal_description 'needle frag'
_exptl_crystal_F_000 528
_exptl_crystal_size_max 0.60
_exptl_crystal_size_mid 0.22
_exptl_crystal_size_min 0.21
_refine_diff_density_max 0.374
_refine_diff_density_min -0.174
_refine_diff_density_rms 0.042
_refine_ls_abs_structure_details 'Flack H D (1983), Acta Cryst. A39, 876-881'
_refine_ls_abs_structure_Flack -0.9(8)
_refine_ls_extinction_method none
_refine_ls_goodness_of_fit_ref 1.063
_refine_ls_hydrogen_treatment constr
_refine_ls_matrix_type full
_refine_ls_number_parameters 173
_refine_ls_number_reflns 3654
_refine_ls_number_restraints 1
_refine_ls_restrained_S_all 1.062
_refine_ls_R_factor_all 0.0360
_refine_ls_R_factor_gt 0.0335
_refine_ls_shift/su_max 0.000
_refine_ls_shift/su_mean 0.000
_refine_ls_structure_factor_coef Fsqd
_refine_ls_weighting_details 'calc w=1/[\s^2^(Fo^2^)+(0.0538P)^2^+0.1680P] where P=(Fo^2^+2Fc^2^)/3'
_refine_ls_weighting_scheme calc
_refine_ls_wR_factor_gt 0.0872
_refine_ls_wR_factor_ref 0.0895
_reflns_number_gt 3457
_reflns_number_total 3654
_reflns_threshold_expression >2sigma(I)
_cod_data_source_file c1jm10228a.txt
_cod_data_source_block cb22_0m
_cod_depositor_comments
;
The following automatic conversions were performed:
'_symmetry_cell_setting' value 'Orthorhombic' changed to 'orthorhombic'
according to '/home/saulius/struct/CIF-dictionaries/cif_core.dic'
dictionary named 'cif_core.dic' version 2.4.1 from 2010-06-29.

Automatic conversion script
Id: cif_fix_enum 1555 2011-01-17 13:19:09Z saulius 

The following automatic conversions were performed:

'_exptl_crystal_density_meas' value 'not measured' was changed to '?'
- the value is perceived as not measured.

Automatic conversion script
Id: cif_fix_values 3008 2015-01-20 13:52:24Z robertas 
;
_cod_original_sg_symbol_H-M Pna2(1)
_cod_database_code 7206050

loop_
_symmetry_equiv_pos_as_xyz
'x, y, z'
'-x, -y, z+1/2'
'x+1/2, -y+1/2, z'
'-x+1/2, y+1/2, z+1/2'

loop_
_atom_site_label
_atom_site_type_symbol
_atom_site_fract_x
_atom_site_fract_y
_atom_site_fract_z
_atom_site_U_iso_or_equiv
_atom_site_adp_type
_atom_site_occupancy
_atom_site_symmetry_multiplicity
_atom_site_calc_flag
_atom_site_refinement_flags
_atom_site_disorder_assembly
_atom_site_disorder_group
C1 C 0.37328(13) -0.03776(11) 0.30948(7) 0.0168(2) Uani 1 1 d . . .
H1 H 0.4092 -0.1230 0.2929 0.020 Uiso 1 1 calc R . .
C2 C 0.42319(13) 0.01809(11) 0.39028(8) 0.0184(2) Uani 1 1 d . . .
H2 H 0.4945 -0.0283 0.4289 0.022 Uiso 1 1 calc R . .
C3 C 0.36939(13) 0.14517(12) 0.41722(8) 0.0191(2) Uani 1 1 d . . .
H3 H 0.4043 0.1826 0.4738 0.023 Uiso 1 1 calc R . .
C4 C 0.26807(13) 0.21310(11) 0.36220(8) 0.0173(2) Uani 1 1 d . . .
H4 H 0.2318 0.2972 0.3812 0.021 Uiso 1 1 calc R . .
C4A C 0.21553(12) 0.15977(10) 0.27633(7) 0.01480(19) Uani 1 1 d . . .
C5 C -0.03790(13) 0.25017(11) 0.07424(8) 0.0190(2) Uani 1 1 d . . .
H5 H -0.0719 0.3357 0.0916 0.023 Uiso 1 1 calc R . .
C6 C -0.08853(14) 0.19745(12) -0.00697(9) 0.0216(2) Uani 1 1 d . . .
H6 H -0.1587 0.2456 -0.0452 0.026 Uiso 1 1 calc R . .
C7 C -0.03672(14) 0.07042(12) -0.03470(8) 0.0207(2) Uani 1 1 d . . .
H7 H -0.0718 0.0348 -0.0918 0.025 Uiso 1 1 calc R . .
C8 C 0.06268(13) -0.00090(11) 0.01964(7) 0.0180(2) Uani 1 1 d . . .
H8 H 0.0961 -0.0855 -0.0001 0.022 Uiso 1 1 calc R . .
C8A C 0.11719(12) 0.05011(11) 0.10597(7) 0.01459(19) Uani 1 1 d . . .
C9 C 0.21535(12) -0.02150(10) 0.16551(7) 0.01426(19) Uani 1 1 d . . .
C9A C 0.26784(12) 0.03077(10) 0.24976(7) 0.01430(18) Uani 1 1 d . . .
C10 C 0.11518(13) 0.22997(11) 0.21811(8) 0.0159(2) Uani 1 1 d . . .
H10 H 0.0799 0.3147 0.2365 0.019 Uiso 1 1 calc R . .
C10A C 0.06549(12) 0.17889(10) 0.13368(8) 0.01509(19) Uani 1 1 d . . .
C11 C 0.26723(12) -0.15656(10) 0.13735(8) 0.01574(19) Uani 1 1 d . . .
O1 O 0.36521(11) -0.17847(9) 0.07974(7) 0.0298(2) Uani 1 1 d . . .
O2 O 0.18976(10) -0.24839(8) 0.18471(7) 0.02229(18) Uani 1 1 d . . .
C12 C 0.23394(15) -0.38603(11) 0.16980(9) 0.0231(2) Uani 1 1 d . . .
H12A H 0.3019 -0.3935 0.1145 0.028 Uiso 1 1 calc R . .
H12B H 0.1386 -0.4400 0.1596 0.028 Uiso 1 1 calc R . .
C13 C 0.32064(15) -0.43418(12) 0.25361(9) 0.0247(2) Uani 1 1 d . . .
H13A H 0.4182 -0.3840 0.2609 0.037 Uiso 1 1 calc R . .
H13B H 0.3456 -0.5277 0.2461 0.037 Uiso 1 1 calc R . .
H13C H 0.2547 -0.4223 0.3085 0.037 Uiso 1 1 calc R . .

loop_
_atom_site_aniso_label
_atom_site_aniso_U_11
_atom_site_aniso_U_22
_atom_site_aniso_U_33
_atom_site_aniso_U_23
_atom_site_aniso_U_13
_atom_site_aniso_U_12
C1 0.0173(5) 0.0167(5) 0.0163(5) 0.0011(4) 0.0006(4) 0.0015(4)
C2 0.0184(5) 0.0207(5) 0.0160(5) 0.0025(4) -0.0019(4) 0.0007(4)
C3 0.0210(5) 0.0218(5) 0.0145(5) -0.0015(4) -0.0017(4) -0.0015(4)
C4 0.0199(5) 0.0167(5) 0.0153(5) -0.0025(4) 0.0002(4) 0.0003(4)
C4A 0.0160(5) 0.0146(5) 0.0138(4) -0.0011(4) 0.0006(3) -0.0003(4)
C5 0.0192(5) 0.0189(5) 0.0189(5) 0.0019(4) -0.0008(4) 0.0018(4)
C6 0.0202(5) 0.0248(6) 0.0197(5) 0.0034(4) -0.0040(4) 0.0001(4)
C7 0.0207(5) 0.0255(5) 0.0157(5) -0.0007(4) -0.0021(4) -0.0038(4)
C8 0.0195(5) 0.0189(5) 0.0156(5) -0.0024(4) -0.0007(4) -0.0019(4)
C8A 0.0148(4) 0.0161(4) 0.0128(4) -0.0007(4) 0.0005(4) -0.0013(3)
C9 0.0151(4) 0.0135(4) 0.0142(4) -0.0010(4) 0.0021(4) -0.0006(3)
C9A 0.0148(4) 0.0149(4) 0.0132(4) 0.0006(3) 0.0018(4) -0.0004(3)
C10 0.0164(5) 0.0153(5) 0.0160(5) -0.0012(4) 0.0003(4) 0.0009(3)
C10A 0.0143(4) 0.0163(5) 0.0147(4) 0.0006(4) 0.0004(4) -0.0009(3)
C11 0.0162(4) 0.0166(5) 0.0144(4) -0.0013(4) -0.0011(4) 0.0005(4)
O1 0.0329(5) 0.0229(4) 0.0337(5) -0.0042(4) 0.0172(4) 0.0000(4)
O2 0.0271(4) 0.0143(3) 0.0255(4) -0.0008(3) 0.0093(4) 0.0018(3)
C12 0.0293(6) 0.0131(5) 0.0269(6) -0.0017(4) 0.0038(5) 0.0026(4)
C13 0.0247(6) 0.0213(5) 0.0280(6) 0.0020(5) 0.0046(5) 0.0041(4)

loop_
_atom_type_symbol
_atom_type_description
_atom_type_scat_dispersion_real
_atom_type_scat_dispersion_imag
_atom_type_scat_source
C C 0.0033 0.0016 'International Tables Vol C Tables 4.2.6.8 and 6.1.1.4'
H H 0.0000 0.0000 'International Tables Vol C Tables 4.2.6.8 and 6.1.1.4'
O O 0.0106 0.0060 'International Tables Vol C Tables 4.2.6.8 and 6.1.1.4'

loop_
_geom_angle_atom_site_label_1
_geom_angle_atom_site_label_2
_geom_angle_atom_site_label_3
_geom_angle
_geom_angle_site_symmetry_1
_geom_angle_site_symmetry_3
_geom_angle_publ_flag
C2 C1 C9A 120.66(10) . . ?
C2 C1 H1 119.7 . . ?
C9A C1 H1 119.7 . . ?
C1 C2 C3 120.72(11) . . ?
C1 C2 H2 119.6 . . ?
C3 C2 H2 119.6 . . ?
C4 C3 C2 120.22(11) . . ?
C4 C3 H3 119.9 . . ?
C2 C3 H3 119.9 . . ?
C3 C4 C4A 120.95(10) . . ?
C3 C4 H4 119.5 . . ?
C4A C4 H4 119.5 . . ?
C10 C4A C4 121.50(10) . . ?
C10 C4A C9A 119.65(9) . . ?
C4 C4A C9A 118.85(10) . . ?
C6 C5 C10A 120.98(10) . . ?
C6 C5 H5 119.5 . . ?
C10A C5 H5 119.5 . . ?
C5 C6 C7 120.20(11) . . ?
C5 C6 H6 119.9 . . ?
C7 C6 H6 119.9 . . ?
C8 C7 C6 120.83(11) . . ?
C8 C7 H7 119.6 . . ?
C6 C7 H7 119.6 . . ?
C7 C8 C8A 120.79(10) . . ?
C7 C8 H8 119.6 . . ?
C8A C8 H8 119.6 . . ?
C9 C8A C8 122.75(10) . . ?
C9 C8A C10A 118.89(9) . . ?
C8 C8A C10A 118.34(10) . . ?
C9A C9 C8A 121.75(9) . . ?
C9A C9 C11 119.32(9) . . ?
C8A C9 C11 118.93(10) . . ?
C9 C9A C1 122.76(9) . . ?
C9 C9A C4A 118.66(9) . . ?
C1 C9A C4A 118.57(10) . . ?
C10A C10 C4A 121.61(10) . . ?
C10A C10 H10 119.2 . . ?
C4A C10 H10 119.2 . . ?
C10 C10A C5 121.72(10) . . ?
C10 C10A C8A 119.42(10) . . ?
C5 C10A C8A 118.85(10) . . ?
O1 C11 O2 124.80(10) . . ?
O1 C11 C9 124.30(10) . . ?
O2 C11 C9 110.90(9) . . ?
C11 O2 C12 117.83(9) . . ?
O2 C12 C13 108.58(10) . . ?
O2 C12 H12A 110.0 . . ?
C13 C12 H12A 110.0 . . ?
O2 C12 H12B 110.0 . . ?
C13 C12 H12B 110.0 . . ?
H12A C12 H12B 108.4 . . ?
C12 C13 H13A 109.5 . . ?
C12 C13 H13B 109.5 . . ?
H13A C13 H13B 109.5 . . ?
C12 C13 H13C 109.5 . . ?
H13A C13 H13C 109.5 . . ?
H13B C13 H13C 109.5 . . ?

loop_
_geom_bond_atom_site_label_1
_geom_bond_atom_site_label_2
_geom_bond_distance
_geom_bond_site_symmetry_2
_geom_bond_publ_flag
C1 C2 1.3673(16) . ?
C1 C9A 1.4271(15) . ?
C1 H1 0.9500 . ?
C2 C3 1.4252(16) . ?
C2 H2 0.9500 . ?
C3 C4 1.3615(16) . ?
C3 H3 0.9500 . ?
C4 C4A 1.4274(15) . ?
C4 H4 0.9500 . ?
C4A C10 1.3956(15) . ?
C4A C9A 1.4375(14) . ?
C5 C6 1.3614(17) . ?
C5 C10A 1.4278(15) . ?
C5 H5 0.9500 . ?
C6 C7 1.4226(17) . ?
C6 H6 0.9500 . ?
C7 C8 1.3634(16) . ?
C7 H7 0.9500 . ?
C8 C8A 1.4296(14) . ?
C8 H8 0.9500 . ?
C8A C9 1.4034(14) . ?
C8A C10A 1.4385(15) . ?
C9 C9A 1.4027(14) . ?
C9 C11 1.4990(14) . ?
C10 C10A 1.3930(15) . ?
C10 H10 0.9500 . ?
C11 O1 1.1996(14) . ?
C11 O2 1.3325(13) . ?
O2 C12 1.4651(13) . ?
C12 C13 1.5013(18) . ?
C12 H12A 0.9900 . ?
C12 H12B 0.9900 . ?
C13 H13A 0.9800 . ?
C13 H13B 0.9800 . ?
C13 H13C 0.9800 . ?

loop_
_geom_torsion_atom_site_label_1
_geom_torsion_atom_site_label_2
_geom_torsion_atom_site_label_3
_geom_torsion_atom_site_label_4
_geom_torsion
_geom_torsion_site_symmetry_1
_geom_torsion_site_symmetry_2
_geom_torsion_site_symmetry_3
_geom_torsion_site_symmetry_4
_geom_torsion_publ_flag
C9A C1 C2 C3 0.84(17) . . . . ?
C1 C2 C3 C4 -0.47(18) . . . . ?
C2 C3 C4 C4A -0.87(17) . . . . ?
C3 C4 C4A C10 -178.18(11) . . . . ?
C3 C4 C4A C9A 1.79(16) . . . . ?
C10A C5 C6 C7 -1.02(18) . . . . ?
C5 C6 C7 C8 0.66(18) . . . . ?
C6 C7 C8 C8A 0.09(18) . . . . ?
C7 C8 C8A C9 177.85(11) . . . . ?
C7 C8 C8A C10A -0.46(16) . . . . ?
C8 C8A C9 C9A 179.77(10) . . . . ?
C10A C8A C9 C9A -1.93(14) . . . . ?
C8 C8A C9 C11 0.75(15) . . . . ?
C10A C8A C9 C11 179.05(9) . . . . ?
C8A C9 C9A C1 -177.11(10) . . . . ?
C11 C9 C9A C1 1.91(15) . . . . ?
C8A C9 C9A C4A 1.73(14) . . . . ?
C11 C9 C9A C4A -179.25(9) . . . . ?
C2 C1 C9A C9 178.95(10) . . . . ?
C2 C1 C9A C4A 0.11(15) . . . . ?
C10 C4A C9A C9 -0.31(15) . . . . ?
C4 C4A C9A C9 179.71(10) . . . . ?
C10 C4A C9A C1 178.58(10) . . . . ?
C4 C4A C9A C1 -1.39(14) . . . . ?
C4 C4A C10 C10A 179.09(10) . . . . ?
C9A C4A C10 C10A -0.88(16) . . . . ?
C4A C10 C10A C5 179.63(10) . . . . ?
C4A C10 C10A C8A 0.68(16) . . . . ?
C6 C5 C10A C10 -178.32(11) . . . . ?
C6 C5 C10A C8A 0.64(16) . . . . ?
C9 C8A C10A C10 0.71(14) . . . . ?
C8 C8A C10A C10 179.09(9) . . . . ?
C9 C8A C10A C5 -178.27(10) . . . . ?
C8 C8A C10A C5 0.11(15) . . . . ?
C9A C9 C11 O1 -104.24(14) . . . . ?
C8A C9 C11 O1 74.81(15) . . . . ?
C9A C9 C11 O2 75.89(12) . . . . ?
C8A C9 C11 O2 -105.07(11) . . . . ?
O1 C11 O2 C12 4.05(17) . . . . ?
C9 C11 O2 C12 -176.08(10) . . . . ?
C11 O2 C12 C13 107.51(12) . . . . ?

loop_
_cod_related_entry_id
_cod_related_entry_database
_cod_related_entry_code
1 ChemSpider 10731016
